data_2018444
loop_
_publ_author_name
'Blanco, Maria Camila'
'Palma, Alirio'
'Cobo, Justo'
'Glidewell, Christopher'

_publ_section_title
;
 Chain formation by disordered, but correlated, hydrogen bonds in
 <i>cis</i>-(2<i>RS</i>,4<i>SR</i>)-2-(thiophen-2-yl)-2,3,4,5-tetrahydro-1<i>H</i>-1-benzazepin-4-ol
 and
 <i>cis</i>-(2<i>RS</i>,4<i>SR</i>)-2-(5-methylthiophen-2-yl)-2,3,4,5-tetrahydro-1<i>H</i>-1-benzazepin-4-ol
;
_journal_coeditor_code YF3011
_journal_issue 3
_journal_name_full 'Acta Crystallographica Section C'
_journal_page_first o126
_journal_page_last o130
_journal_paper_doi 10.1107/S0108270112003988
_journal_volume 68
_journal_year 2012
_chemical_formula_iupac 'C15 H17 N O S'
_chemical_formula_moiety 'C15 H17 N O S'
_chemical_formula_sum 'C15 H17 N O S'
_chemical_formula_weight 259.37
_chemical_name_systematic
;
<i>cis</i>-(2<i>RS</i>,4<i>SR</i>)-2-(5-methylthiophen-2-yl)-2,3,4,5-tetrahydro-
1<i>H</i>-1-benzazepin-4-ol
;
_space_group_IT_number 2
_symmetry_cell_setting triclinic
_symmetry_space_group_name_Hall '-P 1'
_symmetry_space_group_name_H-M 'P -1'
_atom_sites_solution_hydrogens geom
_atom_sites_solution_primary direct
_atom_sites_solution_secondary difmap
_cell_angle_alpha 72.018(3)
_cell_angle_beta 89.108(3)
_cell_angle_gamma 72.494(3)
_cell_formula_units_Z 4
_cell_length_a 9.6764(5)
_cell_length_b 10.6897(3)
_cell_length_c 14.4433(5)
_cell_measurement_reflns_used 6208
_cell_measurement_temperature 120(2)
_cell_measurement_theta_max 27.50
_cell_measurement_theta_min 2.54
_cell_volume 1350.27(10)
_computing_cell_refinement 'DIRAX/LSQ (Duisenberg <i>et al.</i>, 2000)'
_computing_data_collection 'COLLECT (Nonius, 1999)'
_computing_data_reduction 'EVALCCD (Duisenberg <i>et al.</i>, 2003)'
_computing_molecular_graphics 'PLATON (Spek, 2009)'
_computing_publication_material
;
SHELXL97 (Sheldrick, 2008) and PLATON (Spek, 2009)
;
_computing_structure_refinement 'SHELXL97 (Sheldrick, 2008)'
_computing_structure_solution 'SIR2004 (Burla <i>et al.</i>, 2005)'
_diffrn_ambient_temperature 120(2)
_diffrn_detector_area_resol_mean 9.091
_diffrn_measured_fraction_theta_full 0.999
_diffrn_measured_fraction_theta_max 0.999
_diffrn_measurement_device_type 'Bruker Nonius KappaCCD area-detector'
_diffrn_measurement_method '\f and \w'
_diffrn_radiation_monochromator graphite
_diffrn_radiation_source 'Bruker Nonius FR591 rotating anode'
_diffrn_radiation_type 'Mo K\a'
_diffrn_radiation_wavelength 0.71073
_diffrn_reflns_av_R_equivalents 0.0563
_diffrn_reflns_av_sigmaI/netI 0.0498
_diffrn_reflns_limit_h_max 12
_diffrn_reflns_limit_h_min -12
_diffrn_reflns_limit_k_max 13
_diffrn_reflns_limit_k_min -13
_diffrn_reflns_limit_l_max 18
_diffrn_reflns_limit_l_min -18
_diffrn_reflns_number 35561
_diffrn_reflns_theta_full 27.50
_diffrn_reflns_theta_max 27.50
_diffrn_reflns_theta_min 2.54
_diffrn_standards_decay_% 0
_diffrn_standards_interval_count 0
_diffrn_standards_interval_time 0
_diffrn_standards_number 0
_exptl_absorpt_coefficient_mu 0.227
_exptl_absorpt_correction_T_max 0.978
_exptl_absorpt_correction_T_min 0.927
_exptl_absorpt_correction_type multi-scan
_exptl_absorpt_process_details '(SADABS; Sheldrick, 2003)'
_exptl_crystal_colour 'light yellow'
_exptl_crystal_density_diffrn 1.276
_exptl_crystal_density_method 'not measured'
_exptl_crystal_description plate
_exptl_crystal_F_000 552
_exptl_crystal_size_max 0.34
_exptl_crystal_size_mid 0.22
_exptl_crystal_size_min 0.10
_refine_diff_density_max 0.288
_refine_diff_density_min -0.432
_refine_ls_extinction_method none
_refine_ls_goodness_of_fit_ref 1.045
_refine_ls_hydrogen_treatment mixed
_refine_ls_matrix_type full
_refine_ls_number_parameters 339
_refine_ls_number_reflns 6208
_refine_ls_number_restraints 4
_refine_ls_restrained_S_all 1.045
_refine_ls_R_factor_all 0.0894
_refine_ls_R_factor_gt 0.0488
_refine_ls_shift/su_max 0.001
_refine_ls_shift/su_mean 0.000
_refine_ls_structure_factor_coef Fsqd
_refine_ls_weighting_details 'w = 1/[\s^2^(Fo^2^)+(0.0614P)^2^+0.4841P] where P=(Fo^2^+2Fc^2^)/3'
_refine_ls_weighting_scheme calc
_refine_ls_wR_factor_gt 0.1104
_refine_ls_wR_factor_ref 0.1311
_reflns_number_gt 4151
_reflns_number_total 6208
_reflns_threshold_expression I>2\s(I)
_cod_data_source_file yf3011.cif
_cod_data_source_block II
_cod_original_cell_volume 1350.27(9)
_cod_database_code 2018444
_cod_database_fobs_code 2018444

loop_
_symmetry_equiv_pos_as_xyz
'x, y, z'
'-x, -y, -z'

loop_
_atom_site_type_symbol
_atom_site_label
_atom_site_fract_x
_atom_site_fract_y
_atom_site_fract_z
_atom_site_U_iso_or_equiv
_atom_site_adp_type
_atom_site_calc_flag
_atom_site_refinement_flags
_atom_site_occupancy
_atom_site_symmetry_multiplicity
N N11 0.24021(19) 0.65455(18) 0.78231(13) 0.0273(4) Uani d . 1 1
H H11 0.2356 0.6461 0.8448 0.033 Uiso d R 1 1
C C12 0.3754(2) 0.5492(2) 0.77167(15) 0.0258(5) Uani d . 1 1
H H12 0.4581 0.5877 0.7691 0.031 Uiso calc R 1 1
C C13 0.3661(2) 0.5111(2) 0.67924(15) 0.0260(5) Uani d . 1 1
H H13A 0.4564 0.4366 0.6790 0.031 Uiso calc R 1 1
H H13B 0.2841 0.4731 0.6818 0.031 Uiso calc R 1 1
C C14 0.3454(2) 0.6288(2) 0.58369(15) 0.0278(5) Uani d . 1 1
H H14 0.4250 0.6709 0.5829 0.033 Uiso calc R 1 1
C C15 0.2003(2) 0.7421(2) 0.56950(15) 0.0283(5) Uani d . 1 1
H H15A 0.1785 0.7951 0.4990 0.034 Uiso calc R 1 1
H H15B 0.1233 0.6983 0.5900 0.034 Uiso calc R 1 1
C C15A 0.1945(2) 0.8416(2) 0.62528(15) 0.0258(5) Uani d . 1 1
C C16 0.1595(2) 0.9830(2) 0.57486(16) 0.0300(5) Uani d . 1 1
H H16 0.1473 1.0140 0.5055 0.036 Uiso calc R 1 1
C C17 0.1420(3) 1.0798(2) 0.62367(16) 0.0326(5) Uani d . 1 1
H H17 0.1149 1.1758 0.5882 0.039 Uiso calc R 1 1
C C18 0.1645(2) 1.0342(2) 0.72469(16) 0.0294(5) Uani d . 1 1
H H18 0.1547 1.0991 0.7588 0.035 Uiso calc R 1 1
C C19 0.2013(2) 0.8942(2) 0.77609(15) 0.0266(5) Uani d . 1 1
H H19 0.2168 0.8641 0.8453 0.032 Uiso calc R 1 1
C C19A 0.2161(2) 0.7964(2) 0.72761(15) 0.0245(4) Uani d . 1 1
S S121 0.29583(7) 0.31509(6) 0.88453(4) 0.03310(16) Uani d . 1 1
C C122 0.4026(2) 0.4249(2) 0.86183(15) 0.0270(5) Uani d . 1 1
C C123 0.5030(3) 0.3838(3) 0.93808(18) 0.0414(6) Uani d . 1 1
H H123 0.5723 0.4299 0.9403 0.050 Uiso calc R 1 1
C C124 0.4954(3) 0.2655(3) 1.01439(19) 0.0465(7) Uani d . 1 1
H H124 0.5586 0.2256 1.0727 0.056 Uiso calc R 1 1
C C125 0.3904(3) 0.2152(2) 0.99657(16) 0.0343(5) Uani d . 1 1
C C126 0.3549(3) 0.0898(3) 1.06063(18) 0.0456(6) Uani d . 1 1
H H12A 0.2620 0.1195 1.0881 0.068 Uiso calc R 1 1
H H12B 0.4319 0.0373 1.1138 0.068 Uiso calc R 1 1
H H12C 0.3475 0.0312 1.0216 0.068 Uiso calc R 1 1
O O141 0.35724(18) 0.57419(17) 0.50309(11) 0.0338(4) Uani d D 1 1
H H141 0.278(3) 0.567(6) 0.490(4) 0.051 Uiso d PD 0.50 1
H H142 0.437(3) 0.523(5) 0.498(4) 0.051 Uiso d PD 0.50 1
N N21 0.24202(19) 0.40433(17) 0.19255(12) 0.0254(4) Uani d . 1 1
H H21 0.2697 0.3541 0.1535 0.031 Uiso d R 1 1
C C22 0.1690(2) 0.3321(2) 0.27366(14) 0.0235(4) Uani d . 1 1
H H22 0.0648 0.3544 0.2509 0.028 Uiso calc R 1 1
C C23 0.1755(2) 0.3775(2) 0.36417(14) 0.0262(5) Uani d . 1 1
H H23A 0.1333 0.3206 0.4175 0.031 Uiso calc R 1 1
H H23B 0.2789 0.3568 0.3855 0.031 Uiso calc R 1 1
C C24 0.0974(2) 0.5294(2) 0.35084(14) 0.0258(5) Uani d . 1 1
H H24 -0.0058 0.5520 0.3256 0.031 Uiso calc R 1 1
C C25 0.1668(2) 0.6268(2) 0.27908(15) 0.0292(5) Uani d . 1 1
H H25A 0.1361 0.7173 0.2908 0.035 Uiso calc R 1 1
H H25B 0.2738 0.5883 0.2925 0.035 Uiso calc R 1 1
C C25A 0.1282(2) 0.6499(2) 0.17348(15) 0.0251(4) Uani d . 1 1
C C26 0.0589(2) 0.7835(2) 0.11115(15) 0.0311(5) Uani d . 1 1
H H26 0.0377 0.8585 0.1367 0.037 Uiso calc R 1 1
C C27 0.0202(3) 0.8105(2) 0.01342(16) 0.0337(5) Uani d . 1 1
H H27 -0.0268 0.9026 -0.0273 0.040 Uiso calc R 1 1
C C28 0.0511(2) 0.7012(2) -0.02419(16) 0.0302(5) Uani d . 1 1
H H28 0.0227 0.7179 -0.0907 0.036 Uiso calc R 1 1
C C29 0.1232(2) 0.5678(2) 0.03515(15) 0.0260(5) Uani d . 1 1
H H29 0.1465 0.4938 0.0085 0.031 Uiso calc R 1 1
C C29A 0.1621(2) 0.5409(2) 0.13392(14) 0.0236(4) Uani d . 1 1
S S221 0.42462(6) 0.10396(6) 0.33827(4) 0.03240(16) Uani d . 1 1
C C222 0.2414(2) 0.1788(2) 0.29829(14) 0.0246(4) Uani d . 1 1
C C223 0.1818(2) 0.0798(2) 0.29496(15) 0.0276(5) Uani d . 1 1
H H223 0.0825 0.0996 0.2746 0.033 Uiso calc R 1 1
C C224 0.2827(2) -0.0561(2) 0.32484(15) 0.0296(5) Uani d . 1 1
H H224 0.2574 -0.1358 0.3262 0.036 Uiso calc R 1 1
C C225 0.4181(2) -0.0608(2) 0.35115(15) 0.0289(5) Uani d . 1 1
C C226 0.5512(3) -0.1849(2) 0.38635(19) 0.0396(6) Uani d . 1 1
H H22A 0.5223 -0.2690 0.4084 0.059 Uiso calc R 1 1
H H22B 0.6041 -0.1775 0.4407 0.059 Uiso calc R 1 1
H H22C 0.6142 -0.1892 0.3329 0.059 Uiso calc R 1 1
O O241 0.09805(19) 0.55203(17) 0.44371(11) 0.0346(4) Uani d D 1 1
H H241 0.173(3) 0.562(6) 0.461(4) 0.052 Uiso d PD 0.50 1
H H242 0.068(5) 0.495(4) 0.483(3) 0.052 Uiso d PD 0.50 1

loop_
_atom_site_aniso_label
_atom_site_aniso_U_11
_atom_site_aniso_U_22
_atom_site_aniso_U_33
_atom_site_aniso_U_12
_atom_site_aniso_U_13
_atom_site_aniso_U_23
N11 0.0282(10) 0.0288(10) 0.0226(9) -0.0055(8) 0.0045(7) -0.0083(8)
C12 0.0239(11) 0.0294(11) 0.0246(11) -0.0066(9) 0.0022(8) -0.0110(9)
C13 0.0234(11) 0.0307(11) 0.0254(11) -0.0058(9) 0.0029(8) -0.0133(9)
C14 0.0297(12) 0.0340(12) 0.0244(11) -0.0103(10) 0.0050(9) -0.0156(9)
C15 0.0256(11) 0.0355(12) 0.0230(11) -0.0074(9) 0.0009(9) -0.0102(9)
C15A 0.0219(11) 0.0305(12) 0.0256(11) -0.0057(9) 0.0034(8) -0.0121(9)
C16 0.0321(12) 0.0312(12) 0.0243(11) -0.0078(10) 0.0028(9) -0.0077(9)
C17 0.0375(13) 0.0257(11) 0.0316(13) -0.0073(10) 0.0017(10) -0.0074(10)
C18 0.0287(12) 0.0303(12) 0.0345(13) -0.0099(10) 0.0066(9) -0.0170(10)
C19 0.0242(11) 0.0340(12) 0.0231(11) -0.0088(9) 0.0029(8) -0.0117(9)
C19A 0.0209(11) 0.0256(11) 0.0251(11) -0.0044(9) 0.0034(8) -0.0084(9)
S121 0.0398(3) 0.0313(3) 0.0277(3) -0.0129(3) -0.0012(2) -0.0068(2)
C122 0.0270(11) 0.0275(11) 0.0260(11) -0.0066(9) 0.0036(9) -0.0099(9)
C123 0.0314(13) 0.0528(16) 0.0362(14) -0.0142(12) -0.0051(10) -0.0076(12)
C124 0.0353(14) 0.0547(17) 0.0350(14) -0.0062(12) -0.0088(11) -0.0012(12)
C125 0.0335(13) 0.0317(12) 0.0268(12) 0.0016(10) 0.0037(10) -0.0059(10)
C126 0.0491(16) 0.0350(14) 0.0370(14) -0.0015(12) 0.0084(12) -0.0012(11)
O141 0.0400(10) 0.0377(10) 0.0243(8) -0.0053(8) 0.0046(8) -0.0172(7)
N21 0.0287(10) 0.0245(9) 0.0246(9) -0.0091(8) 0.0063(7) -0.0094(7)
C22 0.0229(11) 0.0253(11) 0.0220(10) -0.0084(9) 0.0030(8) -0.0065(8)
C23 0.0277(11) 0.0306(12) 0.0212(11) -0.0118(9) 0.0020(8) -0.0067(9)
C24 0.0316(12) 0.0314(12) 0.0194(10) -0.0139(10) 0.0052(9) -0.0112(9)
C25 0.0375(13) 0.0297(12) 0.0273(12) -0.0169(10) 0.0086(9) -0.0128(9)
C25A 0.0283(11) 0.0273(11) 0.0243(11) -0.0138(9) 0.0077(9) -0.0100(9)
C26 0.0426(14) 0.0264(11) 0.0278(12) -0.0139(10) 0.0121(10) -0.0107(9)
C27 0.0427(14) 0.0255(12) 0.0289(12) -0.0097(10) 0.0102(10) -0.0043(9)
C28 0.0347(13) 0.0339(12) 0.0214(11) -0.0123(10) 0.0053(9) -0.0065(9)
C29 0.0287(12) 0.0296(11) 0.0235(11) -0.0122(9) 0.0061(9) -0.0112(9)
C29A 0.0236(11) 0.0243(11) 0.0233(11) -0.0090(9) 0.0054(8) -0.0070(9)
S221 0.0269(3) 0.0246(3) 0.0446(4) -0.0083(2) -0.0026(2) -0.0092(2)
C222 0.0250(11) 0.0275(11) 0.0223(11) -0.0093(9) 0.0031(8) -0.0085(9)
C223 0.0286(12) 0.0327(12) 0.0250(11) -0.0134(10) 0.0015(9) -0.0102(9)
C224 0.0377(13) 0.0283(11) 0.0280(12) -0.0163(10) 0.0052(10) -0.0105(9)
C225 0.0346(13) 0.0250(11) 0.0265(12) -0.0096(9) 0.0032(9) -0.0070(9)
C226 0.0392(14) 0.0266(12) 0.0476(15) -0.0057(10) 0.0034(11) -0.0087(11)
O241 0.0539(11) 0.0382(9) 0.0207(8) -0.0218(9) 0.0074(7) -0.0146(7)

loop_
_atom_type_symbol
_atom_type_description
_atom_type_scat_dispersion_real
_atom_type_scat_dispersion_imag
_atom_type_scat_source
C C 0.0033 0.0016 'International Tables Vol C Tables 4.2.6.8 and 6.1.1.4'
H H 0.0000 0.0000 'International Tables Vol C Tables 4.2.6.8 and 6.1.1.4'
N N 0.0061 0.0033 'International Tables Vol C Tables 4.2.6.8 and 6.1.1.4'
O O 0.0106 0.0060 'International Tables Vol C Tables 4.2.6.8 and 6.1.1.4'
S S 0.1246 0.1234 'International Tables Vol C Tables 4.2.6.8 and 6.1.1.4'

loop_
_geom_angle_atom_site_label_1
_geom_angle_atom_site_label_2
_geom_angle_atom_site_label_3
_geom_angle
C19A N11 C12 119.01(16)
C19A N11 H11 109.2
C12 N11 H11 108.1
N11 C12 C122 107.27(16)
N11 C12 C13 112.67(17)
C122 C12 C13 111.56(17)
N11 C12 H12 108.4
C122 C12 H12 108.4
C13 C12 H12 108.4
C14 C13 C12 115.58(17)
C14 C13 H13A 108.4
C12 C13 H13A 108.4
C14 C13 H13B 108.4
C12 C13 H13B 108.4
H13A C13 H13B 107.4
O141 C14 C15 108.96(17)
O141 C14 C13 109.28(17)
C15 C14 C13 113.40(17)
O141 C14 H14 108.4
C15 C14 H14 108.4
C13 C14 H14 108.4
C15A C15 C14 114.41(17)
C15A C15 H15A 108.7
C14 C15 H15A 108.7
C15A C15 H15B 108.7
C14 C15 H15B 108.7
H15A C15 H15B 107.6
C16 C15A C19A 118.84(19)
C16 C15A C15 119.57(18)
C19A C15A C15 121.51(19)
C17 C16 C15A 121.7(2)
C17 C16 H16 119.2
C15A C16 H16 119.2
C18 C17 C16 119.1(2)
C18 C17 H17 120.4
C16 C17 H17 120.4
C19 C18 C17 120.2(2)
C19 C18 H18 119.9
C17 C18 H18 119.9
C18 C19 C19A 121.05(19)
C18 C19 H19 119.5
C19A C19 H19 119.5
C19 C19A C15A 119.14(19)
C19 C19A N11 120.01(18)
C15A C19A N11 120.63(18)
C125 S121 C122 92.50(11)
C123 C122 C12 127.8(2)
C123 C122 S121 109.60(17)
C12 C122 S121 122.52(16)
C122 C123 C124 113.8(2)
C122 C123 H123 123.1
C124 C123 H123 123.1
C125 C124 C123 113.8(2)
C125 C124 H124 123.1
C123 C124 H124 123.1
C124 C125 C126 127.6(2)
C124 C125 S121 110.29(18)
C126 C125 S121 122.11(19)
C125 C126 H12A 109.5
C125 C126 H12B 109.5
H12A C126 H12B 109.5
C125 C126 H12C 109.5
H12A C126 H12C 109.5
H12B C126 H12C 109.5
C14 O141 H141 109(4)
C14 O141 H142 117(4)
H141 O141 H142 126(6)
C29A N21 C22 117.56(16)
C29A N21 H21 107.7
C22 N21 H21 109.3
N21 C22 C222 108.36(16)
N21 C22 C23 111.75(16)
C222 C22 C23 110.47(16)
N21 C22 H22 108.7
C222 C22 H22 108.7
C23 C22 H22 108.7
C24 C23 C22 115.84(17)
C24 C23 H23A 108.3
C22 C23 H23A 108.3
C24 C23 H23B 108.3
C22 C23 H23B 108.3
H23A C23 H23B 107.4
O241 C24 C23 109.26(17)
O241 C24 C25 108.97(16)
C23 C24 C25 112.81(17)
O241 C24 H24 108.6
C23 C24 H24 108.6
C25 C24 H24 108.6
C25A C25 C24 114.09(17)
C25A C25 H25A 108.7
C24 C25 H25A 108.7
C25A C25 H25B 108.7
C24 C25 H25B 108.7
H25A C25 H25B 107.6
C26 C25A C29A 118.05(19)
C26 C25A C25 119.88(18)
C29A C25A C25 122.06(19)
C27 C26 C25A 122.3(2)
C27 C26 H26 118.9
C25A C26 H26 118.9
C26 C27 C28 119.0(2)
C26 C27 H27 120.5
C28 C27 H27 120.5
C29 C28 C27 120.1(2)
C29 C28 H28 120.0
C27 C28 H28 120.0
C28 C29 C29A 120.69(19)
C28 C29 H29 119.7
C29A C29 H29 119.7
C29 C29A C25A 119.83(19)
C29 C29A N21 119.82(18)
C25A C29A N21 120.29(18)
C225 S221 C222 92.40(10)
C223 C222 C22 128.66(19)
C223 C222 S221 110.10(16)
C22 C222 S221 121.23(14)
C222 C223 C224 113.46(19)
C222 C223 H223 123.3
C224 C223 H223 123.3
C225 C224 C223 113.50(19)
C225 C224 H224 123.2
C223 C224 H224 123.2
C224 C225 C226 128.4(2)
C224 C225 S221 110.53(17)
C226 C225 S221 121.09(17)
C225 C226 H22A 109.5
C225 C226 H22B 109.5
H22A C226 H22B 109.5
C225 C226 H22C 109.5
H22A C226 H22C 109.5
H22B C226 H22C 109.5
C24 O241 H241 116(4)
C24 O241 H242 108(4)
H241 O241 H242 117(6)

loop_
_geom_bond_atom_site_label_1
_geom_bond_atom_site_label_2
_geom_bond_distance
N11 C19A 1.425(3)
N11 C12 1.489(3)
N11 H11 0.8801
C12 C122 1.504(3)
C12 C13 1.522(3)
C12 H12 1.0000
C13 C14 1.521(3)
C13 H13A 0.9900
C13 H13B 0.9900
C14 O141 1.444(2)
C14 C15 1.521(3)
C14 H14 1.0000
C15 C15A 1.508(3)
C15 H15A 0.9900
C15 H15B 0.9900
C15A C16 1.397(3)
C15A C19A 1.403(3)
C16 C17 1.391(3)
C16 H16 0.9500
C17 C18 1.386(3)
C17 H17 0.9500
C18 C19 1.385(3)
C18 H18 0.9500
C19 C19A 1.402(3)
C19 H19 0.9500
S121 C125 1.729(2)
S121 C122 1.741(2)
C122 C123 1.352(3)
C123 C124 1.418(3)
C123 H123 0.9500
C124 C125 1.346(3)
C124 H124 0.9500
C125 C126 1.508(3)
C126 H12A 0.9800
C126 H12B 0.9800
C126 H12C 0.9800
O141 H141 0.819(10)
O141 H142 0.816(10)
N21 C29A 1.423(3)
N21 C22 1.487(2)
N21 H21 0.8798
C22 C222 1.503(3)
C22 C23 1.536(3)
C22 H22 1.0000
C23 C24 1.523(3)
C23 H23A 0.9900
C23 H23B 0.9900
C24 O241 1.435(2)
C24 C25 1.531(3)
C24 H24 1.0000
C25 C25A 1.502(3)
C25 H25A 0.9900
C25 H25B 0.9900
C25A C26 1.396(3)
C25A C29A 1.402(3)
C26 C27 1.384(3)
C26 H26 0.9500
C27 C28 1.388(3)
C27 H27 0.9500
C28 C29 1.386(3)
C28 H28 0.9500
C29 C29A 1.399(3)
C29 H29 0.9500
S221 C225 1.733(2)
S221 C222 1.735(2)
C222 C223 1.362(3)
C223 C224 1.422(3)
C223 H223 0.9500
C224 C225 1.352(3)
C224 H224 0.9500
C225 C226 1.501(3)
C226 H22A 0.9800
C226 H22B 0.9800
C226 H22C 0.9800
O241 H241 0.818(10)
O241 H242 0.818(10)

loop_
_geom_hbond_atom_site_label_D
_geom_hbond_atom_site_label_H
_geom_hbond_atom_site_label_A
_geom_hbond_site_symmetry_A
_geom_hbond_distance_DH
_geom_hbond_distance_HA
_geom_hbond_distance_DA
_geom_hbond_angle_DHA
_geom_hbond_publ_flag
O141 H141 O241 . 0.82(4) 1.94(4) 2.763(3) 173(6) no
O141 H142 O141 2_666 0.82(4) 1.95(4) 2.757(3) 168(4) no
O241 H241 O141 . 0.82(4) 1.95(3) 2.763(3) 177(7) no
O241 H242 O241 2_566 0.82(4) 2.02(5) 2.746(3) 149(4) no
C223 H223 Cg 2_566 0.95 2.74 3.572(9) 147 no

loop_
_geom_torsion_atom_site_label_1
_geom_torsion_atom_site_label_2
_geom_torsion_atom_site_label_3
_geom_torsion_atom_site_label_4
_geom_torsion
C19A N11 C12 C122 157.80(17)
C19A N11 C12 C13 -79.0(2)
N11 C12 C13 C14 61.9(2)
C122 C12 C13 C14 -177.39(18)
C12 C13 C14 O141 172.74(17)
C12 C13 C14 C15 -65.5(2)
O141 C14 C15 C15A -159.04(18)
C13 C14 C15 C15A 79.0(2)
C14 C15 C15A C16 122.8(2)
C14 C15 C15A C19A -60.7(3)
C19A C15A C16 C17 -1.6(3)
C15 C15A C16 C17 175.0(2)
C15A C16 C17 C18 2.1(3)
C16 C17 C18 C19 -1.2(3)
C17 C18 C19 C19A -0.2(3)
C18 C19 C19A C15A 0.7(3)
C18 C19 C19A N11 -173.98(18)
C16 C15A C19A C19 0.2(3)
C15 C15A C19A C19 -176.37(19)
C16 C15A C19A N11 174.83(18)
C15 C15A C19A N11 -1.8(3)
C12 N11 C19A C19 -119.8(2)
C12 N11 C19A C15A 65.6(2)
N11 C12 C122 C123 -104.7(3)
C13 C12 C122 C123 131.4(2)
N11 C12 C122 S121 71.7(2)
C13 C12 C122 S121 -52.1(2)
C125 S121 C122 C123 -0.37(18)
C125 S121 C122 C12 -177.40(18)
C12 C122 C123 C124 176.8(2)
S121 C122 C123 C124 0.0(3)
C122 C123 C124 C125 0.5(3)
C123 C124 C125 C126 178.6(2)
C123 C124 C125 S121 -0.8(3)
C122 S121 C125 C124 0.67(19)
C122 S121 C125 C126 -178.7(2)
C29A N21 C22 C222 157.27(17)
C29A N21 C22 C23 -80.8(2)
N21 C22 C23 C24 63.0(2)
C222 C22 C23 C24 -176.27(17)
C22 C23 C24 O241 173.16(16)
C22 C23 C24 C25 -65.5(2)
O241 C24 C25 C25A -160.01(18)
C23 C24 C25 C25A 78.5(2)
C24 C25 C25A C26 121.0(2)
C24 C25 C25A C29A -60.4(3)
C29A C25A C26 C27 1.7(3)
C25 C25A C26 C27 -179.7(2)
C25A C26 C27 C28 0.0(3)
C26 C27 C28 C29 -1.8(3)
C27 C28 C29 C29A 1.8(3)
C28 C29 C29A C25A -0.1(3)
C28 C29 C29A N21 -177.12(18)
C26 C25A C29A C29 -1.6(3)
C25 C25A C29A C29 179.74(18)
C26 C25A C29A N21 175.42(18)
C25 C25A C29A N21 -3.2(3)
C22 N21 C29A C29 -114.7(2)
C22 N21 C29A C25A 68.3(2)
N21 C22 C222 C223 -119.9(2)
C23 C22 C222 C223 117.4(2)
N21 C22 C222 S221 60.8(2)
C23 C22 C222 S221 -61.9(2)
C225 S221 C222 C223 -0.53(16)
C225 S221 C222 C22 178.93(16)
C22 C222 C223 C224 -179.14(19)
S221 C222 C223 C224 0.3(2)
C222 C223 C224 C225 0.2(3)
C223 C224 C225 C226 180.0(2)
C223 C224 C225 S221 -0.6(2)
C222 S221 C225 C224 0.67(17)
C222 S221 C225 C226 -179.88(19)
